data_7114886
loop_
_publ_author_name
'Zhang, Qian-Feng'
'Niu, Yunying'
'Xin, Xinquan'
'Leung, Wa-Hung'
'Williams, Ian D.'
'Song, Yinglin'

_publ_section_title
;
 Synthesis of a 2D polymeric cluster
 {[NEt4][Mo2O2S6Cu6I3(4,4&#x2032;-bipy)5]&#x00B7;MeOH&#x00B7;H2O}n with a
 significant improvement of optical limiting effect
;
_journal_issue 12
_journal_name_full 'Chemical Communications'
_journal_page_first 1126
_journal_paper_doi 10.1039/b101929p
_journal_year 2001
_chemical_formula_sum 'C59 H66 Cu6 I3 Mo2 N11 O4 S6'
_chemical_formula_weight 2139.41
_chemical_name_systematic
; 
 ? 
;
_space_group_IT_number 1
_symmetry_space_group_name_Hall 'P 1'
_symmetry_space_group_name_H-M 'P 1'
_atom_sites_solution_hydrogens geom
_atom_sites_solution_primary direct
_atom_sites_solution_secondary difmap
_audit_creation_method SHELXL-97
_cell_angle_alpha 72.2980(10)
_cell_angle_beta 81.4440(10)
_cell_angle_gamma 84.8620(10)
_cell_formula_units_Z 1
_cell_length_a 11.03290(10)
_cell_length_b 11.8242(2)
_cell_length_c 15.3874(2)
_cell_measurement_temperature 293(2)
_cell_volume 1888.94(5)
_computing_structure_refinement 'SHELXL-97 (Sheldrick, 1997)'
_computing_structure_solution 'SHELXS-97 (Sheldrick, 1990)'
_diffrn_ambient_temperature 293(2)
_diffrn_measured_fraction_theta_full 0.949
_diffrn_measured_fraction_theta_max 0.949
_diffrn_radiation_monochromator graphite
_diffrn_radiation_source 'fine-focus sealed tube'
_diffrn_radiation_type MoK\a
_diffrn_radiation_wavelength 0.71073
_diffrn_reflns_av_R_equivalents 0.0598
_diffrn_reflns_av_sigmaI/netI 0.1410
_diffrn_reflns_limit_h_max 14
_diffrn_reflns_limit_h_min -9
_diffrn_reflns_limit_k_max 15
_diffrn_reflns_limit_k_min -15
_diffrn_reflns_limit_l_max 20
_diffrn_reflns_limit_l_min -20
_diffrn_reflns_number 13699
_diffrn_reflns_theta_full 28.35
_diffrn_reflns_theta_max 28.35
_diffrn_reflns_theta_min 1.40
_exptl_absorpt_coefficient_mu 3.416
_exptl_absorpt_correction_T_max 0.5932
_exptl_absorpt_correction_T_min 0.1416
_exptl_crystal_colour 'dark red'
_exptl_crystal_density_diffrn 1.881
_exptl_crystal_density_method 'not measured'
_exptl_crystal_description prism
_exptl_crystal_F_000 1042
_exptl_crystal_size_max 0.22
_exptl_crystal_size_mid 0.18
_exptl_crystal_size_min 0.16
_refine_diff_density_max 1.663
_refine_diff_density_min -1.671
_refine_diff_density_rms 0.204
_refine_ls_abs_structure_details 'Flack H D (1983), Acta Cryst. A39, 876-881'
_refine_ls_abs_structure_Flack 0.00
_refine_ls_extinction_method none
_refine_ls_goodness_of_fit_ref 0.937
_refine_ls_hydrogen_treatment mixed
_refine_ls_matrix_type full
_refine_ls_number_parameters 795
_refine_ls_number_reflns 10605
_refine_ls_number_restraints 8
_refine_ls_restrained_S_all 0.938
_refine_ls_R_factor_all 0.1031
_refine_ls_R_factor_gt 0.0646
_refine_ls_shift/su_max 0.005
_refine_ls_shift/su_mean 0.001
_refine_ls_structure_factor_coef Fsqd
_refine_ls_weighting_details 'calc w=1/[\s^2^(Fo^2^)+(0.0583P)^2^+0.0000P] where P=(Fo^2^+2Fc^2^)/3'
_refine_ls_weighting_scheme calc
_refine_ls_wR_factor_gt 0.1571
_refine_ls_wR_factor_ref 0.1730
_reflns_number_gt 6228
_reflns_number_total 10605
_reflns_threshold_expression >2sigma(I)
_cod_data_source_file b101929p.txt
_cod_data_source_block {[NEt4}{Mo2O2Cu6S6(4,4'-bipy)5I3]MeOH.H2O}n
_cod_original_cell_volume 1888.94(4)
_cod_database_code 7114886

loop_
_symmetry_equiv_pos_as_xyz
'x, y, z'

loop_
_atom_site_label
_atom_site_type_symbol
_atom_site_fract_x
_atom_site_fract_y
_atom_site_fract_z
_atom_site_U_iso_or_equiv
_atom_site_adp_type
_atom_site_occupancy
_atom_site_symmetry_multiplicity
_atom_site_calc_flag
_atom_site_refinement_flags
I1 I -0.31119(16) 0.63528(16) -0.32084(11) 0.0749(5) Uani 1 1 d .
I2 I 1.30402(13) 0.37522(13) 0.31787(10) 0.0605(4) Uani 1 1 d .
I3 I 1.06659(16) 0.25829(17) -0.06228(12) 0.0748(5) Uani 1 1 d .
Mo1 Mo 0.03903(12) 0.82038(12) -0.27919(10) 0.0308(4) Uani 1 1 d .
Mo2 Mo 0.96104(12) 0.18056(11) 0.27839(9) 0.0262(3) Uani 1 1 d .
Cu1 Cu -0.19506(19) 0.75220(19) -0.25118(15) 0.0355(6) Uani 1 1 d .
Cu2 Cu -0.0553(2) 1.03061(17) -0.26573(14) 0.0346(6) Uani 1 1 d .
Cu3 Cu 0.0548(2) 0.7437(2) -0.09835(16) 0.0419(6) Uani 1 1 d .
Cu4 Cu 0.9548(2) 0.24600(19) 0.09445(15) 0.0343(5) Uani 1 1 d .
Cu5 Cu 1.19546(19) 0.24566(19) 0.25042(14) 0.0343(6) Uani 1 1 d .
Cu6 Cu 1.05870(19) -0.03508(17) 0.27461(14) 0.0327(5) Uani 1 1 d .
S1 S -0.1189(5) 0.9255(4) -0.3495(3) 0.0361(12) Uani 1 1 d .
S2 S 0.1041(4) 0.9269(4) -0.1948(4) 0.0410(13) Uani 1 1 d .
S3 S -0.0330(5) 0.6488(4) -0.1821(3) 0.0366(12) Uani 1 1 d .
S4 S 1.1155(4) 0.0798(4) 0.3562(3) 0.0331(11) Uani 1 1 d .
S5 S 0.8993(4) 0.0672(4) 0.1989(3) 0.0355(12) Uani 1 1 d .
S6 S 1.0365(5) 0.3480(4) 0.1758(3) 0.0385(12) Uani 1 1 d .
O1 O 0.1551(14) 0.8009(15) -0.3579(11) 0.066(5) Uani 1 1 d .
O2 O 0.8422(13) 0.2175(12) 0.3505(10) 0.055(4) Uani 1 1 d .
N1 N -0.3351(13) 0.7914(13) -0.1555(10) 0.035(4) Uani 1 1 d .
N2 N -0.8028(15) 0.9211(13) 0.1790(11) 0.041(4) Uani 1 1 d .
N3 N -0.0356(13) 1.2028(11) -0.3525(10) 0.032(4) Uani 1 1 d .
N4 N -0.0465(14) 0.7226(14) 0.0250(10) 0.047(4) Uani 1 1 d .
N5 N -0.450(3) 0.584(3) 0.441(2) 0.155(14) Uani 1 1 d .
N6 N 0.2174(15) 0.6406(13) -0.0571(11) 0.041(4) Uani 1 1 d .
N7 N 0.7855(13) 0.3384(12) 0.0606(9) 0.029(3) Uani 1 1 d .
N8 N 1.3384(13) 0.2011(13) 0.1521(11) 0.037(4) Uani 1 1 d .
N9 N 1.8025(13) 0.0669(13) -0.1687(10) 0.033(4) Uani 1 1 d .
N10 N 1.0349(15) -0.2081(14) 0.3587(10) 0.040(4) Uani 1 1 d .
N11 N 0.5004(16) 1.041(2) -0.4890(10) 0.079(7) Uani 1 1 d .
C10 C -0.3182(19) 0.7871(17) -0.0718(14) 0.051(6) Uani 1 1 d .
H10A H -0.2395 0.7718 -0.0548 0.061 Uiso 1 1 calc R
C11 C -0.419(2) 0.806(2) -0.0062(14) 0.058(6) Uani 1 1 d .
H11A H -0.4043 0.7874 0.0547 0.070 Uiso 1 1 calc R
C12 C -0.5251(16) 0.8448(15) -0.0247(11) 0.026(4) Uani 1 1 d .
C13 C -0.6205(18) 0.8676(15) 0.0431(13) 0.036(5) Uani 1 1 d .
C14 C -0.6183(16) 0.8118(15) 0.1390(11) 0.043(4) Uani 1 1 d .
H14A H -0.5556 0.7561 0.1588 0.052 Uiso 1 1 calc R
C15 C -0.7097(16) 0.8401(16) 0.2037(12) 0.045(5) Uani 1 1 d .
H15A H -0.7062 0.8020 0.2658 0.054 Uiso 1 1 calc R
C16 C -0.8078(17) 0.9743(14) 0.0874(12) 0.040(4) Uani 1 1 d .
H16A H -0.8713 1.0300 0.0694 0.048 Uiso 1 1 calc R
C17 C -0.7213(14) 0.9478(14) 0.0207(10) 0.032(4) Uani 1 1 d .
H17A H -0.7301 0.9841 -0.0410 0.039 Uiso 1 1 calc R
C18 C -0.5463(16) 0.8501(14) -0.1112(12) 0.037(4) Uani 1 1 d .
H18A H -0.6247 0.8713 -0.1280 0.044 Uiso 1 1 calc R
C19 C -0.4532(15) 0.8244(15) -0.1740(11) 0.034(4) Uani 1 1 d .
H19A H -0.4716 0.8299 -0.2323 0.041 Uiso 1 1 calc R
C20 C -0.0179(18) 1.2245(16) -0.4394(14) 0.042(5) Uani 1 1 d .
H20A H -0.0169 1.1616 -0.4641 0.051 Uiso 1 1 calc R
C21 C 0.000(2) 1.3387(16) -0.4994(14) 0.049(6) Uani 1 1 d .
H21A H 0.0213 1.3497 -0.5621 0.059 Uiso 1 1 calc R
C22 C -0.014(2) 1.4368(13) -0.4649(12) 0.039(5) Uani 1 1 d .
C28 C -0.037(3) 1.4176(18) -0.3708(16) 0.100(12) Uani 1 1 d .
H28A H -0.0415 1.4810 -0.3463 0.120 Uiso 1 1 calc R
C29 C -0.053(3) 1.3024(18) -0.3130(17) 0.085(9) Uani 1 1 d .
H29A H -0.0755 1.2888 -0.2501 0.102 Uiso 1 1 calc R
C30 C -0.068(2) 0.8086(16) 0.0716(18) 0.075(7) Uani 1 1 d .
H30A H -0.0267 0.8790 0.0507 0.089 Uiso 1 1 calc R
C31 C -0.1560(19) 0.7843(17) 0.1530(15) 0.059(5) Uani 1 1 d .
H31A H -0.1806 0.8444 0.1801 0.070 Uiso 1 1 calc R
C32 C -0.2050(19) 0.6741(15) 0.1921(15) 0.058(5) Uani 1 1 d .
C33 C -0.297(2) 0.655(3) 0.2790(17) 0.077(8) Uani 1 1 d .
C34 C -0.278(2) 0.701(2) 0.3471(18) 0.080(7) Uani 1 1 d .
H34A H -0.2137 0.7499 0.3409 0.096 Uiso 1 1 calc R
C35 C -0.360(3) 0.672(5) 0.423(3) 0.20(3) Uani 1 1 d .
H35A H -0.3583 0.7111 0.4672 0.236 Uiso 1 1 calc R
C36 C -0.460(3) 0.546(4) 0.375(3) 0.17(2) Uani 1 1 d .
H36A H -0.5207 0.4926 0.3824 0.203 Uiso 1 1 calc R
C37 C -0.390(3) 0.577(3) 0.2949(19) 0.110(11) Uani 1 1 d .
H37A H -0.4031 0.5456 0.2485 0.132 Uiso 1 1 calc R
C38 C -0.1710(16) 0.5865(15) 0.1474(13) 0.044(4) Uani 1 1 d .
H38A H -0.2031 0.5115 0.1716 0.053 Uiso 1 1 calc R
C39 C -0.0948(17) 0.6107(15) 0.0721(12) 0.045(4) Uani 1 1 d .
H39A H -0.0697 0.5488 0.0470 0.054 Uiso 1 1 calc R
C40 C 0.305(2) 0.611(2) -0.1189(13) 0.071(8) Uani 1 1 d .
H40A H 0.2891 0.6299 -0.1796 0.086 Uiso 1 1 calc R
C41 C 0.4110(17) 0.5576(17) -0.0973(14) 0.048(5) Uani 1 1 d .
H41A H 0.4670 0.5407 -0.1437 0.057 Uiso 1 1 calc R
C42 C 0.4423(17) 0.5262(15) -0.0118(13) 0.033(4) Uani 1 1 d .
C43 C 0.5575(16) 0.4658(14) 0.0138(11) 0.027(4) Uani 1 1 d .
C44 C 0.6623(16) 0.4645(16) -0.0506(12) 0.033(4) Uani 1 1 d .
H44A H 0.6601 0.5075 -0.1120 0.040 Uiso 1 1 calc R
C45 C 0.7670(17) 0.4010(17) -0.0241(14) 0.044(5) Uani 1 1 d .
H45A H 0.8320 0.4019 -0.0703 0.053 Uiso 1 1 calc R
C46 C 0.6929(14) 0.3403(13) 0.1216(13) 0.052(5) Uani 1.21(4) 1 d PD
H46A H 0.7034 0.2996 0.1822 0.063 Uiso 1.21(4) 1 calc PR
C47 C 0.5751(14) 0.3984(13) 0.1060(12) 0.034(4) Uani 1 1 d D
H47A H 0.5120 0.3926 0.1543 0.041 Uiso 1 1 calc R
C48 C 0.3531(16) 0.5515(15) 0.0568(13) 0.036(4) Uani 1 1 d .
H48A H 0.3664 0.5330 0.1179 0.043 Uiso 1 1 calc R
C49 C 0.241(2) 0.6075(19) 0.0250(17) 0.058(6) Uani 1 1 d .
H49A H 0.1791 0.6211 0.0693 0.069 Uiso 1 1 calc R
C50 C 1.3290(15) 0.2469(15) 0.0631(12) 0.032(4) Uani 1 1 d .
H50A H 1.2627 0.2984 0.0444 0.038 Uiso 1 1 calc R
C51 C 1.4123(16) 0.2203(16) 0.0010(12) 0.038(4) Uani 1 1 d .
H51A H 1.4013 0.2475 -0.0609 0.045 Uiso 1 1 calc R
C52 C 1.5193(17) 0.1501(15) 0.0283(13) 0.031(4) Uani 1 1 d .
C53 C 1.6217(18) 0.1232(15) -0.0415(13) 0.037(5) Uani 1 1 d .
C54 C 1.5964(17) 0.1201(15) -0.1280(11) 0.046(5) Uani 1 1 d .
H54A H 1.5179 0.1358 -0.1453 0.055 Uiso 1 1 calc R
C55 C 1.6961(16) 0.0920(16) -0.1856(12) 0.042(4) Uani 1 1 d .
H55A H 1.6808 0.0923 -0.2435 0.051 Uiso 1 1 calc R
C56 C 1.8253(18) 0.0734(15) -0.0893(13) 0.044(5) Uani 1 1 d .
H56A H 1.9062 0.0589 -0.0768 0.052 Uiso 1 1 calc R
C57 C 1.7407(19) 0.0995(15) -0.0237(13) 0.047(5) Uani 1 1 d .
H57A H 1.7630 0.1012 0.0318 0.057 Uiso 1 1 calc R
C58 C 1.5215(17) 0.1037(18) 0.1195(12) 0.052(6) Uani 1 1 d .
H58A H 1.5893 0.0570 0.1412 0.063 Uiso 1 1 calc R
C59 C 1.4240(19) 0.1247(19) 0.1814(13) 0.053(6) Uani 1 1 d .
H59A H 1.4209 0.0838 0.2437 0.064 Uiso 1 1 calc R
C60 C 1.0141(18) -0.2304(13) 0.4500(13) 0.064(7) Uani 1.21(4) 1 d P
H60A H 1.0091 -0.1673 0.4748 0.077 Uiso 1.21(4) 1 calc PR
C61 C 0.999(2) -0.3475(16) 0.5103(13) 0.044(5) Uani 1 1 d .
H61A H 0.9871 -0.3596 0.5735 0.053 Uiso 1 1 calc R
C62 C 1.0031(17) -0.4400(16) 0.4777(13) 0.035(4) Uani 1 1 d .
C68 C 1.027(2) -0.4144(16) 0.3781(13) 0.051(6) Uani 1 1 d .
H68A H 1.0307 -0.4748 0.3506 0.062 Uiso 1 1 calc R
C69 C 1.044(2) -0.2957(14) 0.3245(13) 0.052(6) Uani 1 1 d .
H69A H 1.0629 -0.2797 0.2611 0.063 Uiso 1 1 calc R
C01 C 0.560(2) 1.157(3) -0.526(2) 0.118(12) Uani 1 1 d D
H01A H 0.6180 1.1562 -0.5796 0.142 Uiso 1 1 calc R
H01B H 0.4978 1.2200 -0.5455 0.142 Uiso 1 1 calc R
C02 C 0.624(3) 1.185(3) -0.4581(19) 0.115(11) Uani 1 1 d D
H02A H 0.6551 1.2630 -0.4834 0.172 Uiso 1 1 calc R
H02B H 0.6912 1.1277 -0.4433 0.172 Uiso 1 1 calc R
H02C H 0.5682 1.1815 -0.4034 0.172 Uiso 1 1 calc R
C03 C 0.5965(18) 0.942(3) -0.4536(15) 0.113(12) Uani 1 1 d D
H03A H 0.5588 0.8662 -0.4324 0.135 Uiso 1 1 calc R
H03B H 0.6284 0.9554 -0.4021 0.135 Uiso 1 1 calc R
C04 C 0.7033(18) 0.942(2) -0.5321(15) 0.078(7) Uani 1 1 d D
H04A H 0.7645 0.8816 -0.5091 0.116 Uiso 1 1 calc R
H04B H 0.7392 1.0181 -0.5539 0.116 Uiso 1 1 calc R
H04C H 0.6719 0.9256 -0.5818 0.116 Uiso 1 1 calc R
C05 C 0.425(5) 1.023(3) -0.558(3) 0.20(2) Uiso 1 1 d D
H05A H 0.4736 1.0443 -0.6181 0.236 Uiso 1 1 calc R
H05B H 0.3535 1.0772 -0.5613 0.236 Uiso 1 1 calc R
C06 C 0.381(2) 0.898(2) -0.539(2) 0.101(9) Uani 1 1 d D
H06A H 0.3365 0.8957 -0.5876 0.152 Uiso 1 1 calc R
H06B H 0.3287 0.8763 -0.4816 0.152 Uiso 1 1 calc R
H06C H 0.4507 0.8423 -0.5364 0.152 Uiso 1 1 calc R
C07 C 0.403(2) 1.033(3) -0.403(2) 0.116(10) Uiso 1 1 d D
H07A H 0.3811 0.9513 -0.3746 0.139 Uiso 1 1 calc R
H07B H 0.4382 1.0586 -0.3581 0.139 Uiso 1 1 calc R
C08 C 0.290(2) 1.107(2) -0.4254(19) 0.100(9) Uiso 1 1 d D
H08A H 0.2337 1.1003 -0.3703 0.150 Uiso 1 1 calc R
H08B H 0.2527 1.0811 -0.4679 0.150 Uiso 1 1 calc R
H08C H 0.3105 1.1889 -0.4528 0.150 Uiso 1 1 calc R
O1W O 0.364(3) 0.190(3) -0.252(2) 0.202(13) Uiso 1 1 d .
O2W O 0.423(3) 0.401(3) -0.310(2) 0.203(14) Uiso 1 1 d .
C2W' C 0.316(5) 0.379(4) -0.287(3) 0.062(12) Uiso 0.50 1 d P
C2W C 0.310(5) 0.482(5) -0.333(4) 0.086(15) Uiso 0.50 1 d P

loop_
_atom_site_aniso_label
_atom_site_aniso_U_11
_atom_site_aniso_U_22
_atom_site_aniso_U_33
_atom_site_aniso_U_23
_atom_site_aniso_U_13
_atom_site_aniso_U_12
I1 0.0798(13) 0.0871(13) 0.0608(11) -0.0232(10) -0.0116(9) -0.0109(10)
I2 0.0562(10) 0.0703(10) 0.0586(10) -0.0203(8) -0.0102(7) -0.0128(8)
I3 0.0630(10) 0.0995(13) 0.0581(10) -0.0162(9) -0.0245(7) 0.0185(8)
Mo1 0.0244(9) 0.0285(8) 0.0348(9) -0.0069(7) 0.0015(7) 0.0060(7)
Mo2 0.0205(9) 0.0241(8) 0.0331(9) -0.0093(7) -0.0008(6) 0.0031(6)
Cu1 0.0309(14) 0.0348(13) 0.0379(14) -0.0059(11) -0.0067(11) 0.0000(10)
Cu2 0.0414(15) 0.0218(11) 0.0350(13) -0.0014(10) -0.0064(10) 0.0066(10)
Cu3 0.0366(15) 0.0384(13) 0.0456(15) 0.0002(11) -0.0207(11) 0.0067(10)
Cu4 0.0294(13) 0.0337(12) 0.0365(13) -0.0036(10) -0.0123(10) 0.0053(9)
Cu5 0.0271(14) 0.0378(14) 0.0349(14) -0.0056(11) -0.0066(10) 0.0006(10)
Cu6 0.0382(14) 0.0197(11) 0.0366(13) -0.0041(10) -0.0066(10) 0.0057(9)
S1 0.041(3) 0.033(3) 0.028(3) 0.001(2) -0.009(2) 0.003(2)
S2 0.032(3) 0.028(3) 0.060(3) -0.004(2) -0.015(2) -0.001(2)
S3 0.041(3) 0.019(2) 0.047(3) -0.001(2) -0.014(2) 0.002(2)
S4 0.039(3) 0.027(2) 0.030(3) -0.001(2) -0.014(2) 0.002(2)
S5 0.036(3) 0.025(2) 0.046(3) -0.004(2) -0.018(2) -0.002(2)
S6 0.038(3) 0.025(2) 0.049(3) -0.001(2) -0.020(2) 0.005(2)
O1 0.049(11) 0.076(11) 0.067(11) -0.026(9) 0.015(8) 0.006(8)
O2 0.052(10) 0.054(8) 0.060(9) -0.029(7) 0.012(7) 0.008(7)
N1 0.031(9) 0.039(9) 0.032(9) -0.007(7) -0.017(7) 0.016(7)
N2 0.048(11) 0.032(9) 0.048(10) -0.019(8) -0.003(8) -0.004(7)
N3 0.043(10) 0.007(6) 0.040(10) -0.001(6) 0.003(7) 0.005(6)
N4 0.045(10) 0.055(9) 0.042(9) -0.012(8) -0.016(7) -0.006(7)
N5 0.18(3) 0.19(3) 0.10(2) -0.08(2) 0.05(2) -0.05(3)
N6 0.046(10) 0.033(8) 0.042(10) 0.002(7) -0.035(8) 0.008(7)
N7 0.026(8) 0.034(8) 0.021(7) -0.002(6) -0.001(6) 0.009(6)
N8 0.028(9) 0.037(9) 0.046(10) -0.018(8) 0.012(7) -0.005(7)
N9 0.029(9) 0.039(9) 0.024(8) 0.001(6) -0.007(6) 0.011(7)
N10 0.059(12) 0.039(10) 0.015(8) 0.002(7) -0.006(7) 0.012(8)
N11 0.044(10) 0.16(2) 0.017(8) -0.005(10) 0.001(7) 0.018(12)
C10 0.052(13) 0.048(12) 0.052(13) -0.002(9) -0.036(10) 0.008(9)
C11 0.070(16) 0.074(14) 0.037(12) -0.034(11) -0.005(11) 0.025(12)
C12 0.022(10) 0.027(9) 0.023(9) 0.001(7) -0.009(7) 0.005(7)
C13 0.046(13) 0.023(9) 0.042(12) -0.019(9) 0.000(9) 0.011(8)
C14 0.052(12) 0.036(9) 0.036(10) -0.012(8) -0.002(8) 0.024(8)
C15 0.051(12) 0.052(11) 0.023(9) -0.008(8) -0.006(8) 0.031(9)
C16 0.042(11) 0.031(9) 0.036(10) 0.005(8) -0.010(8) 0.014(8)
C17 0.030(9) 0.042(10) 0.015(8) 0.002(7) -0.002(6) 0.008(7)
C18 0.021(9) 0.045(10) 0.047(11) -0.023(9) 0.003(7) 0.006(7)
C19 0.029(9) 0.047(10) 0.025(8) -0.011(8) -0.011(7) 0.009(7)
C20 0.060(14) 0.025(10) 0.040(12) -0.010(9) -0.010(10) 0.012(9)
C21 0.075(16) 0.032(11) 0.034(11) -0.014(9) 0.008(10) 0.013(10)
C22 0.086(16) 0.005(7) 0.020(9) 0.005(6) -0.007(9) -0.004(8)
C28 0.22(3) 0.016(10) 0.036(13) 0.008(9) 0.018(16) 0.004(15)
C29 0.18(3) 0.024(11) 0.056(15) -0.006(10) -0.038(16) -0.029(14)
C30 0.094(19) 0.024(9) 0.11(2) -0.026(12) -0.035(15) 0.017(10)
C31 0.068(15) 0.049(11) 0.072(14) -0.034(11) -0.023(11) 0.009(9)
C32 0.072(14) 0.034(9) 0.076(14) -0.010(9) -0.056(11) 0.009(8)
C33 0.065(16) 0.12(2) 0.072(17) -0.061(16) -0.019(12) -0.016(14)
C34 0.057(16) 0.086(17) 0.11(2) -0.045(16) -0.013(13) 0.003(12)
C35 0.09(3) 0.39(7) 0.18(3) -0.22(4) 0.10(3) -0.13(4)
C36 0.14(3) 0.28(5) 0.14(3) -0.14(4) 0.07(3) -0.14(3)
C37 0.16(3) 0.11(2) 0.065(18) -0.034(17) 0.003(19) -0.03(2)
C38 0.041(11) 0.035(8) 0.062(12) -0.018(9) -0.026(9) 0.013(7)
C39 0.059(12) 0.040(9) 0.037(10) -0.016(8) -0.005(9) 0.001(8)
C40 0.063(15) 0.11(2) 0.026(10) -0.019(12) -0.015(9) 0.069(14)
C41 0.038(11) 0.052(12) 0.045(11) -0.003(9) -0.019(9) 0.021(9)
C42 0.028(11) 0.023(9) 0.043(12) -0.004(9) -0.011(9) 0.001(8)
C43 0.024(10) 0.021(8) 0.035(11) 0.003(8) -0.022(8) 0.005(7)
C44 0.026(10) 0.039(9) 0.029(9) 0.001(7) -0.015(7) 0.005(7)
C45 0.025(11) 0.048(11) 0.047(12) -0.010(10) 0.007(9) 0.024(9)
C46 0.044(11) 0.045(9) 0.063(11) 0.003(8) -0.042(9) 0.010(7)
C47 0.029(9) 0.024(8) 0.044(10) 0.002(7) -0.016(7) -0.001(6)
C48 0.028(10) 0.038(9) 0.045(11) -0.013(8) -0.026(8) 0.018(7)
C49 0.046(15) 0.047(13) 0.074(17) -0.004(12) -0.014(12) -0.008(10)
C50 0.025(9) 0.036(9) 0.031(9) -0.011(8) 0.005(7) 0.004(7)
C51 0.032(10) 0.056(11) 0.020(9) -0.003(8) -0.019(7) 0.017(8)
C52 0.030(11) 0.028(10) 0.040(11) -0.018(9) -0.003(8) 0.000(8)
C53 0.040(13) 0.021(9) 0.047(13) -0.001(8) -0.014(9) -0.008(8)
C54 0.064(13) 0.044(10) 0.032(10) -0.014(8) -0.028(9) 0.023(9)
C55 0.042(11) 0.052(11) 0.032(10) -0.007(9) -0.020(8) 0.013(8)
C56 0.044(11) 0.046(11) 0.042(11) -0.019(9) -0.001(8) 0.010(9)
C57 0.061(14) 0.032(9) 0.047(11) -0.010(9) -0.012(9) 0.002(9)
C58 0.048(13) 0.069(14) 0.029(10) 0.002(9) -0.024(9) 0.029(10)
C59 0.064(14) 0.070(14) 0.022(9) -0.019(9) -0.006(9) 0.032(11)
C60 0.102(18) 0.016(8) 0.060(13) -0.007(8) 0.033(11) -0.020(9)
C61 0.078(16) 0.025(10) 0.020(9) 0.005(8) 0.000(9) -0.007(10)
C62 0.032(10) 0.027(9) 0.039(11) -0.007(8) 0.003(8) 0.007(7)
C68 0.095(17) 0.026(10) 0.039(12) -0.016(9) -0.014(11) 0.000(10)
C69 0.097(17) 0.015(8) 0.026(10) 0.004(7) 0.019(10) 0.018(9)
C01 0.052(17) 0.11(2) 0.15(3) 0.04(2) -0.011(17) -0.038(16)
C02 0.10(2) 0.15(3) 0.11(2) -0.07(2) 0.015(18) -0.02(2)
C03 0.052(16) 0.15(3) 0.10(2) 0.055(18) -0.063(15) -0.021(15)
C04 0.043(13) 0.091(17) 0.081(17) 0.008(13) -0.024(11) -0.002(11)
C06 0.050(16) 0.11(2) 0.11(2) 0.011(17) 0.003(14) -0.005(14)

loop_
_atom_type_symbol
_atom_type_description
_atom_type_scat_dispersion_real
_atom_type_scat_dispersion_imag
_atom_type_scat_source
C C 0.0033 0.0016 'International Tables Vol C Tables 4.2.6.8 and 6.1.1.4'
H H 0.0000 0.0000 'International Tables Vol C Tables 4.2.6.8 and 6.1.1.4'
N N 0.0061 0.0033 'International Tables Vol C Tables 4.2.6.8 and 6.1.1.4'
O O 0.0106 0.0060 'International Tables Vol C Tables 4.2.6.8 and 6.1.1.4'
S S 0.1246 0.1234 'International Tables Vol C Tables 4.2.6.8 and 6.1.1.4'
Cu Cu 0.3201 1.2651 'International Tables Vol C Tables 4.2.6.8 and 6.1.1.4'
Mo Mo -1.6832 0.6857 'International Tables Vol C Tables 4.2.6.8 and 6.1.1.4'
I I -0.4742 1.8119 'International Tables Vol C Tables 4.2.6.8 and 6.1.1.4'

loop_
_geom_angle_atom_site_label_1
_geom_angle_atom_site_label_2
_geom_angle_atom_site_label_3
_geom_angle
_geom_angle_site_symmetry_1
_geom_angle_site_symmetry_3
O1 Mo1 S3 113.5(6) . .
O1 Mo1 S1 110.1(7) . .
S3 Mo1 S1 107.77(19) . .
O1 Mo1 S2 109.0(6) . .
S3 Mo1 S2 108.5(2) . .
S1 Mo1 S2 107.83(19) . .
O1 Mo1 Cu2 124.8(6) . .
S3 Mo1 Cu2 121.67(14) . .
S1 Mo1 Cu2 53.84(13) . .
S2 Mo1 Cu2 53.99(14) . .
O1 Mo1 Cu3 122.4(6) . .
S3 Mo1 Cu3 54.86(14) . .
S1 Mo1 Cu3 127.42(14) . .
S2 Mo1 Cu3 54.04(14) . .
Cu2 Mo1 Cu3 90.92(8) . .
O1 Mo1 Cu1 129.1(6) . .
S3 Mo1 Cu1 53.81(14) . .
S1 Mo1 Cu1 53.96(13) . .
S2 Mo1 Cu1 121.77(14) . .
Cu2 Mo1 Cu1 86.81(8) . .
Cu3 Mo1 Cu1 91.42(8) . .
O2 Mo2 S6 109.3(5) . .
O2 Mo2 S4 111.5(6) . .
S6 Mo2 S4 107.92(18) . .
O2 Mo2 S5 111.3(5) . .
S6 Mo2 S5 108.10(19) . .
S4 Mo2 S5 108.52(18) . .
O2 Mo2 Cu6 129.7(5) . .
S6 Mo2 Cu6 120.96(14) . .
S4 Mo2 Cu6 54.16(13) . .
S5 Mo2 Cu6 54.37(13) . .
O2 Mo2 Cu5 127.7(5) . .
S6 Mo2 Cu5 54.03(14) . .
S4 Mo2 Cu5 53.91(13) . .
S5 Mo2 Cu5 121.01(14) . .
Cu6 Mo2 Cu5 85.57(8) . .
O2 Mo2 Cu4 121.0(6) . .
S6 Mo2 Cu4 54.23(14) . .
S4 Mo2 Cu4 127.41(14) . .
S5 Mo2 Cu4 54.22(13) . .
Cu6 Mo2 Cu4 90.51(8) . .
Cu5 Mo2 Cu4 90.31(8) . .
N1 Cu1 S3 111.8(4) . .
N1 Cu1 S1 109.4(4) . .
S3 Cu1 S1 105.77(19) . .
N1 Cu1 I1 99.9(4) . .
S3 Cu1 I1 114.25(15) . .
S1 Cu1 I1 115.79(15) . .
N1 Cu1 Mo1 125.5(4) . .
S3 Cu1 Mo1 52.81(13) . .
S1 Cu1 Mo1 52.96(14) . .
I1 Cu1 Mo1 134.61(10) . .
N3 Cu2 N9 98.3(5) . 1_365
N3 Cu2 S1 106.2(5) . .
N9 Cu2 S1 112.2(4) 1_365 .
N3 Cu2 S2 120.8(4) . .
N9 Cu2 S2 110.7(4) 1_365 .
S1 Cu2 S2 108.4(2) . .
N3 Cu2 Mo1 132.7(4) . .
N9 Cu2 Mo1 128.5(4) 1_365 .
S1 Cu2 Mo1 53.92(13) . .
S2 Cu2 Mo1 54.48(14) . .
N4 Cu3 N6 100.2(7) . .
N4 Cu3 S2 122.0(5) . .
N6 Cu3 S2 110.3(4) . .
N4 Cu3 S3 109.7(4) . .
N6 Cu3 S3 106.9(4) . .
S2 Cu3 S3 106.8(2) . .
N4 Cu3 Mo1 142.1(5) . .
N6 Cu3 Mo1 116.6(5) . .
S2 Cu3 Mo1 54.14(15) . .
S3 Cu3 Mo1 53.10(13) . .
N7 Cu4 S6 105.7(4) . .
N7 Cu4 S5 104.7(4) . .
S6 Cu4 S5 105.8(2) . .
N7 Cu4 I3 101.2(4) . .
S6 Cu4 I3 115.79(16) . .
S5 Cu4 I3 121.80(15) . .
N7 Cu4 Mo2 110.8(4) . .
S6 Cu4 Mo2 52.91(13) . .
S5 Cu4 Mo2 53.22(13) . .
I3 Cu4 Mo2 147.85(10) . .
N8 Cu5 S4 111.8(4) . .
N8 Cu5 S6 109.6(5) . .
S4 Cu5 S6 106.4(2) . .
N8 Cu5 I2 102.8(4) . .
S4 Cu5 I2 114.40(15) . .
S6 Cu5 I2 111.87(15) . .
N8 Cu5 Mo2 124.9(4) . .
S4 Cu5 Mo2 53.29(14) . .
S6 Cu5 Mo2 53.12(14) . .
I2 Cu5 Mo2 132.20(9) . .
N10 Cu6 N2 95.9(6) . 1_745
N10 Cu6 S4 110.2(4) . .
N2 Cu6 S4 115.8(4) 1_745 .
N10 Cu6 S5 119.0(5) . .
N2 Cu6 S5 109.2(5) 1_745 .
S4 Cu6 S5 106.85(18) . .
N10 Cu6 Mo2 135.1(4) . .
N2 Cu6 Mo2 128.9(4) 1_745 .
S4 Cu6 Mo2 53.38(13) . .
S5 Cu6 Mo2 53.49(13) . .
Cu2 S1 Mo1 72.24(16) . .
Cu2 S1 Cu1 108.5(2) . .
Mo1 S1 Cu1 73.08(15) . .
Cu2 S2 Cu3 113.5(2) . .
Cu2 S2 Mo1 71.53(17) . .
Cu3 S2 Mo1 71.83(16) . .
Mo1 S3 Cu1 73.38(15) . .
Mo1 S3 Cu3 72.04(15) . .
Cu1 S3 Cu3 114.6(2) . .
Mo2 S4 Cu5 72.81(15) . .
Mo2 S4 Cu6 72.46(16) . .
Cu5 S4 Cu6 106.4(2) . .
Mo2 S5 Cu6 72.15(15) . .
Mo2 S5 Cu4 72.57(14) . .
Cu6 S5 Cu4 112.9(2) . .
Mo2 S6 Cu5 72.84(16) . .
Mo2 S6 Cu4 72.86(16) . .
Cu5 S6 Cu4 113.4(2) . .
C10 N1 C19 113.5(16) . .
C10 N1 Cu1 123.2(13) . .
C19 N1 Cu1 123.4(11) . .
C15 N2 C16 117.9(15) . .
C15 N2 Cu6 123.2(13) . 1_365
C16 N2 Cu6 118.8(13) . 1_365
C20 N3 C29 119.2(16) . .
C20 N3 Cu2 121.4(12) . .
C29 N3 Cu2 119.2(13) . .
C30 N4 C39 116.1(16) . .
C30 N4 Cu3 125.2(14) . .
C39 N4 Cu3 118.6(11) . .
C36 N5 C35 116(3) . .
C49 N6 C40 115.5(19) . .
C49 N6 Cu3 123.0(16) . .
C40 N6 Cu3 121.4(13) . .
C46 N7 C45 114.0(15) . .
C46 N7 Cu4 122.4(11) . .
C45 N7 Cu4 123.5(11) . .
C59 N8 C50 122.0(15) . .
C59 N8 Cu5 119.1(13) . .
C50 N8 Cu5 118.7(13) . .
C55 N9 C56 116.2(16) . .
C55 N9 Cu2 122.4(13) . 1_745
C56 N9 Cu2 121.1(13) . 1_745
C69 N10 C60 119.0(15) . .
C69 N10 Cu6 120.9(12) . .
C60 N10 Cu6 120.0(11) . .
C01 N11 C05 111(2) . .
C01 N11 C03 109.6(19) . .
C05 N11 C03 116(2) . .
C01 N11 C07 114(2) . .
C05 N11 C07 103(2) . .
C03 N11 C07 103.8(16) . .
N1 C10 C11 121.3(19) . .
C12 C11 C10 125(2) . .
C11 C12 C18 114.5(17) . .
C11 C12 C13 122.6(18) . .
C18 C12 C13 122.5(16) . .
C17 C13 C14 114.9(14) . .
C17 C13 C12 123.1(17) . .
C14 C13 C12 121.9(16) . .
C15 C14 C13 120.6(16) . .
N2 C15 C14 122.4(16) . .
N2 C16 C17 122.0(16) . .
C16 C17 C13 122.0(15) . .
C12 C18 C19 121.0(17) . .
N1 C19 C18 123.8(16) . .
N3 C20 C21 122.8(17) . .
C20 C21 C22 119.9(17) . .
C28 C22 C21 119.0(17) . .
C28 C22 C62 116.9(14) . 1_474
C21 C22 C62 123.9(14) . 1_474
C22 C28 C29 119(2) . .
C28 C29 N3 119(2) . .
N4 C30 C31 117.6(18) . .
C32 C31 C30 121.8(17) . .
C31 C32 C38 118(2) . .
C31 C32 C33 118.8(18) . .
C38 C32 C33 123.1(18) . .
C34 C33 C37 120(2) . .
C34 C33 C32 120(2) . .
C37 C33 C32 119.9(19) . .
C35 C34 C33 115(2) . .
C34 C35 N5 124(3) . .
N5 C36 C37 124(3) . .
C36 C37 C33 121(3) . .
C39 C38 C32 119.6(17) . .
C38 C39 N4 125.8(15) . .
C41 C40 N6 123.0(19) . .
C40 C41 C42 123.3(19) . .
C41 C42 C48 116.3(17) . .
C41 C42 C43 124.4(14) . .
C48 C42 C43 119.3(14) . .
C44 C43 C47 113.5(15) . .
C44 C43 C42 122.9(13) . .
C47 C43 C42 123.6(13) . .
C45 C44 C43 120.9(17) . .
N7 C45 C44 126.7(16) . .
N7 C46 C47 126.8(17) . .
C46 C47 C43 118.0(16) . .
C42 C48 C49 115.0(18) . .
N6 C49 C48 127(2) . .
C51 C50 N8 120.8(17) . .
C50 C51 C52 120.0(17) . .
C58 C52 C51 116.0(16) . .
C58 C52 C53 122.1(18) . .
C51 C52 C53 121.8(17) . .
C57 C53 C54 117.1(18) . .
C57 C53 C52 122.4(18) . .
C54 C53 C52 120.5(17) . .
C55 C54 C53 115.8(17) . .
N9 C55 C54 127.3(17) . .
N9 C56 C57 125.4(19) . .
C56 C57 C53 118.2(19) . .
C52 C58 C59 120.8(17) . .
N8 C59 C58 119.3(18) . .
N10 C60 C61 122.0(16) . .
C62 C61 C60 121.0(18) . .
C61 C62 C68 116.3(17) . .
C61 C62 C22 124.5(15) . 1_636
C68 C62 C22 119.3(13) . 1_636
C69 C68 C62 118.3(16) . .
N10 C69 C68 123.4(17) . .
C02 C01 N11 113(2) . .
N11 C03 C04 109.8(17) . .
N11 C05 C06 117(4) . .
C08 C07 N11 113(2) . .
C2W' O2W C2W 51(3) . .
C2W C2W' O2W 78(4) . .
C2W' C2W O2W 51(3) . .

loop_
_geom_bond_atom_site_label_1
_geom_bond_atom_site_label_2
_geom_bond_distance
_geom_bond_site_symmetry_2
I1 Cu1 2.516(3) .
I2 Cu5 2.554(3) .
I3 Cu4 2.509(3) .
Mo1 O1 1.678(13) .
Mo1 S3 2.252(5) .
Mo1 S1 2.260(5) .
Mo1 S2 2.285(5) .
Mo1 Cu2 2.663(2) .
Mo1 Cu3 2.679(3) .
Mo1 Cu1 2.709(3) .
Mo2 O2 1.703(12) .
Mo2 S6 2.260(5) .
Mo2 S4 2.266(5) .
Mo2 S5 2.273(5) .
Mo2 Cu6 2.692(2) .
Mo2 Cu5 2.700(3) .
Mo2 Cu4 2.708(3) .
Cu1 N1 2.093(14) .
Cu1 S3 2.281(5) .
Cu1 S1 2.289(5) .
Cu2 N3 2.078(13) .
Cu2 N9 2.109(14) 1_365
Cu2 S1 2.258(5) .
Cu2 S2 2.271(6) .
Cu3 N4 2.011(15) .
Cu3 N6 2.141(15) .
Cu3 S2 2.282(5) .
Cu3 S3 2.303(5) .
Cu4 N7 2.128(15) .
Cu4 S6 2.299(5) .
Cu4 S5 2.302(5) .
Cu5 N8 2.163(13) .
Cu5 S4 2.284(5) .
Cu5 S6 2.287(5) .
Cu6 N10 2.077(15) .
Cu6 N2 2.102(15) 1_745
Cu6 S4 2.289(5) .
Cu6 S5 2.298(5) .
N1 C10 1.31(2) .
N1 C19 1.37(2) .
N2 C15 1.35(2) .
N2 C16 1.37(2) .
N2 Cu6 2.102(15) 1_365
N3 C20 1.27(2) .
N3 C29 1.47(2) .
N4 C30 1.40(2) .
N4 C39 1.41(2) .
N5 C36 1.26(4) .
N5 C35 1.44(4) .
N6 C49 1.26(3) .
N6 C40 1.35(2) .
N7 C46 1.28(2) .
N7 C45 1.32(2) .
N8 C59 1.28(2) .
N8 C50 1.33(2) .
N9 C55 1.23(2) .
N9 C56 1.31(2) .
N9 Cu2 2.109(14) 1_745
N10 C69 1.29(2) .
N10 C60 1.34(2) .
N11 C01 1.49(3) .
N11 C05 1.52(5) .
N11 C03 1.53(3) .
N11 C07 1.57(3) .
C10 C11 1.43(3) .
C11 C12 1.26(3) .
C12 C18 1.37(2) .
C12 C13 1.44(2) .
C13 C17 1.41(2) .
C13 C14 1.42(2) .
C14 C15 1.40(2) .
C16 C17 1.38(2) .
C18 C19 1.38(2) .
C20 C21 1.40(3) .
C21 C22 1.40(2) .
C22 C28 1.38(3) .
C22 C62 1.468(17) 1_474
C28 C29 1.39(3) .
C30 C31 1.44(3) .
C31 C32 1.38(3) .
C32 C38 1.41(2) .
C32 C33 1.52(3) .
C33 C34 1.37(3) .
C33 C37 1.39(3) .
C34 C35 1.34(3) .
C36 C37 1.32(4) .
C38 C39 1.30(2) .
C40 C41 1.32(3) .
C41 C42 1.34(2) .
C42 C48 1.41(2) .
C42 C43 1.448(16) .
C43 C44 1.41(2) .
C43 C47 1.43(2) .
C44 C45 1.36(2) .
C46 C47 1.432(15) .
C48 C49 1.43(3) .
C50 C51 1.31(2) .
C51 C52 1.42(2) .
C52 C58 1.34(2) .
C52 C53 1.52(2) .
C53 C57 1.37(3) .
C53 C54 1.41(2) .
C54 C55 1.39(2) .
C56 C57 1.36(2) .
C58 C59 1.38(2) .
C60 C61 1.42(2) .
C61 C62 1.33(2) .
C62 C68 1.46(2) .
C62 C22 1.468(17) 1_636
C68 C69 1.41(2) .
C01 C02 1.472(18) .
C03 C04 1.559(18) .
C05 C06 1.526(19) .
C07 C08 1.475(18) .
O2W C2W' 1.22(5) .
O2W C2W 1.53(6) .
C2W' C2W 1.22(6) .

loop_
_geom_torsion_atom_site_label_1
_geom_torsion_atom_site_label_2
_geom_torsion_atom_site_label_3
_geom_torsion_atom_site_label_4
_geom_torsion
_geom_torsion_site_symmetry_1
_geom_torsion_site_symmetry_4
O1 Mo1 Cu1 N1 -175.9(10) . .
S3 Mo1 Cu1 N1 91.8(5) . .
S1 Mo1 Cu1 N1 -88.4(5) . .
S2 Mo1 Cu1 N1 1.3(5) . .
Cu2 Mo1 Cu1 N1 -42.1(5) . .
Cu3 Mo1 Cu1 N1 48.8(5) . .
O1 Mo1 Cu1 S3 92.4(8) . .
S1 Mo1 Cu1 S3 179.8(2) . .
S2 Mo1 Cu1 S3 -90.5(2) . .
Cu2 Mo1 Cu1 S3 -133.82(17) . .
Cu3 Mo1 Cu1 S3 -42.98(16) . .
O1 Mo1 Cu1 S1 -87.5(8) . .
S3 Mo1 Cu1 S1 -179.8(2) . .
S2 Mo1 Cu1 S1 89.7(2) . .
Cu2 Mo1 Cu1 S1 46.35(16) . .
Cu3 Mo1 Cu1 S1 137.20(17) . .
O1 Mo1 Cu1 I1 3.8(8) . .
S3 Mo1 Cu1 I1 -88.6(2) . .
S1 Mo1 Cu1 I1 91.2(2) . .
S2 Mo1 Cu1 I1 -179.08(18) . .
Cu2 Mo1 Cu1 I1 137.57(15) . .
Cu3 Mo1 Cu1 I1 -131.58(14) . .
O1 Mo1 Cu2 N3 12.2(10) . .
S3 Mo1 Cu2 N3 -168.0(6) . .
S1 Mo1 Cu2 N3 -78.4(6) . .
S2 Mo1 Cu2 N3 101.4(6) . .
Cu3 Mo1 Cu2 N3 143.8(6) . .
Cu1 Mo1 Cu2 N3 -124.8(6) . .
O1 Mo1 Cu2 N9 -178.4(10) . 1_365
S3 Mo1 Cu2 N9 1.4(6) . 1_365
S1 Mo1 Cu2 N9 91.0(6) . 1_365
S2 Mo1 Cu2 N9 -89.3(6) . 1_365
Cu3 Mo1 Cu2 N9 -46.8(5) . 1_365
Cu1 Mo1 Cu2 N9 44.6(5) . 1_365
O1 Mo1 Cu2 S1 90.6(8) . .
S3 Mo1 Cu2 S1 -89.6(2) . .
S2 Mo1 Cu2 S1 179.7(2) . .
Cu3 Mo1 Cu2 S1 -137.82(16) . .
Cu1 Mo1 Cu2 S1 -46.44(16) . .
O1 Mo1 Cu2 S2 -89.2(8) . .
S3 Mo1 Cu2 S2 90.7(2) . .
S1 Mo1 Cu2 S2 -179.7(2) . .
Cu3 Mo1 Cu2 S2 42.45(17) . .
Cu1 Mo1 Cu2 S2 133.83(17) . .
O1 Mo1 Cu3 N4 -171.3(10) . .
S3 Mo1 Cu3 N4 -73.8(7) . .
S1 Mo1 Cu3 N4 12.3(8) . .
S2 Mo1 Cu3 N4 97.8(7) . .
Cu2 Mo1 Cu3 N4 55.3(7) . .
Cu1 Mo1 Cu3 N4 -31.5(7) . .
O1 Mo1 Cu3 N6 -5.7(8) . .
S3 Mo1 Cu3 N6 91.8(5) . .
S1 Mo1 Cu3 N6 177.9(5) . .
S2 Mo1 Cu3 N6 -96.7(5) . .
Cu2 Mo1 Cu3 N6 -139.1(5) . .
Cu1 Mo1 Cu3 N6 134.1(5) . .
O1 Mo1 Cu3 S2 91.0(7) . .
S3 Mo1 Cu3 S2 -171.5(2) . .
S1 Mo1 Cu3 S2 -85.5(2) . .
Cu2 Mo1 Cu3 S2 -42.42(16) . .
Cu1 Mo1 Cu3 S2 -129.25(17) . .
O1 Mo1 Cu3 S3 -97.5(7) . .
S1 Mo1 Cu3 S3 86.1(2) . .
S2 Mo1 Cu3 S3 171.5(2) . .
Cu2 Mo1 Cu3 S3 129.11(17) . .
Cu1 Mo1 Cu3 S3 42.28(16) . .
O2 Mo2 Cu4 N7 -2.0(7) . .
S6 Mo2 Cu4 N7 -94.4(4) . .
S4 Mo2 Cu4 N7 179.8(4) . .
S5 Mo2 Cu4 N7 93.2(4) . .
Cu6 Mo2 Cu4 N7 136.7(4) . .
Cu5 Mo2 Cu4 N7 -137.7(4) . .
O2 Mo2 Cu4 S6 92.5(6) . .
S4 Mo2 Cu4 S6 -85.8(2) . .
S5 Mo2 Cu4 S6 -172.4(2) . .
Cu6 Mo2 Cu4 S6 -128.88(17) . .
Cu5 Mo2 Cu4 S6 -43.31(16) . .
O2 Mo2 Cu4 S5 -95.1(6) . .
S6 Mo2 Cu4 S5 172.4(2) . .
S4 Mo2 Cu4 S5 86.7(2) . .
Cu6 Mo2 Cu4 S5 43.57(16) . .
Cu5 Mo2 Cu4 S5 129.14(17) . .
O2 Mo2 Cu4 I3 172.2(6) . .
S6 Mo2 Cu4 I3 79.8(2) . .
S4 Mo2 Cu4 I3 -6.0(3) . .
S5 Mo2 Cu4 I3 -92.7(2) . .
Cu6 Mo2 Cu4 I3 -49.1(2) . .
Cu5 Mo2 Cu4 I3 36.5(2) . .
O2 Mo2 Cu5 N8 -176.8(9) . .
S6 Mo2 Cu5 N8 -89.3(6) . .
S4 Mo2 Cu5 N8 92.5(6) . .
S5 Mo2 Cu5 N8 1.4(6) . .
Cu6 Mo2 Cu5 N8 44.6(6) . .
Cu4 Mo2 Cu5 N8 -45.9(6) . .
O2 Mo2 Cu5 S4 90.6(7) . .
S6 Mo2 Cu5 S4 178.2(2) . .
S5 Mo2 Cu5 S4 -91.2(2) . .
Cu6 Mo2 Cu5 S4 -47.92(15) . .
Cu4 Mo2 Cu5 S4 -138.40(16) . .
O2 Mo2 Cu5 S6 -87.5(7) . .
S4 Mo2 Cu5 S6 -178.2(2) . .
S5 Mo2 Cu5 S6 90.7(2) . .
Cu6 Mo2 Cu5 S6 133.93(17) . .
Cu4 Mo2 Cu5 S6 43.44(16) . .
O2 Mo2 Cu5 I2 -0.5(7) . .
S6 Mo2 Cu5 I2 87.0(2) . .
S4 Mo2 Cu5 I2 -91.11(19) . .
S5 Mo2 Cu5 I2 177.72(17) . .
Cu6 Mo2 Cu5 I2 -139.03(13) . .
Cu4 Mo2 Cu5 I2 130.48(13) . .
O2 Mo2 Cu6 N10 -7.3(10) . .
S6 Mo2 Cu6 N10 172.6(7) . .
S4 Mo2 Cu6 N10 82.1(7) . .
S5 Mo2 Cu6 N10 -96.5(7) . .
Cu5 Mo2 Cu6 N10 129.8(7) . .
Cu4 Mo2 Cu6 N10 -139.9(7) . .
O2 Mo2 Cu6 N2 175.1(9) . 1_745
S6 Mo2 Cu6 N2 -5.0(6) . 1_745
S4 Mo2 Cu6 N2 -95.6(6) . 1_745
S5 Mo2 Cu6 N2 85.9(6) . 1_745
Cu5 Mo2 Cu6 N2 -47.8(6) . 1_745
Cu4 Mo2 Cu6 N2 42.4(6) . 1_745
O2 Mo2 Cu6 S4 -89.4(7) . .
S6 Mo2 Cu6 S4 90.5(2) . .
S5 Mo2 Cu6 S4 -178.6(2) . .
Cu5 Mo2 Cu6 S4 47.71(15) . .
Cu4 Mo2 Cu6 S4 137.98(16) . .
O2 Mo2 Cu6 S5 89.2(7) . .
S6 Mo2 Cu6 S5 -90.9(2) . .
S4 Mo2 Cu6 S5 178.6(2) . .
Cu5 Mo2 Cu6 S5 -133.73(16) . .
Cu4 Mo2 Cu6 S5 -43.46(16) . .
N3 Cu2 S1 Mo1 131.4(4) . .
N9 Cu2 S1 Mo1 -122.3(4) 1_365 .
S2 Cu2 S1 Mo1 0.2(2) . .
N3 Cu2 S1 Cu1 -164.0(4) . .
N9 Cu2 S1 Cu1 -57.8(5) 1_365 .
S2 Cu2 S1 Cu1 64.8(3) . .
Mo1 Cu2 S1 Cu1 64.55(17) . .
O1 Mo1 S1 Cu2 -119.1(6) . .
S3 Mo1 S1 Cu2 116.66(17) . .
S2 Mo1 S1 Cu2 -0.2(2) . .
Cu3 Mo1 S1 Cu2 57.72(19) . .
Cu1 Mo1 S1 Cu2 116.51(16) . .
O1 Mo1 S1 Cu1 124.4(6) . .
S3 Mo1 S1 Cu1 0.1(2) . .
S2 Mo1 S1 Cu1 -116.74(17) . .
Cu2 Mo1 S1 Cu1 -116.51(16) . .
Cu3 Mo1 S1 Cu1 -58.79(19) . .
N1 Cu1 S1 Cu2 56.3(5) . .
S3 Cu1 S1 Cu2 -64.1(2) . .
I1 Cu1 S1 Cu2 168.23(15) . .
Mo1 Cu1 S1 Cu2 -64.00(18) . .
N1 Cu1 S1 Mo1 120.4(4) . .
S3 Cu1 S1 Mo1 -0.14(19) . .
I1 Cu1 S1 Mo1 -127.77(13) . .
N3 Cu2 S2 Cu3 177.3(5) . .
N9 Cu2 S2 Cu3 63.5(5) 1_365 .
S1 Cu2 S2 Cu3 -60.0(3) . .
Mo1 Cu2 S2 Cu3 -59.75(19) . .
N3 Cu2 S2 Mo1 -123.0(5) . .
N9 Cu2 S2 Mo1 123.2(5) 1_365 .
S1 Cu2 S2 Mo1 -0.2(2) . .
N4 Cu3 S2 Cu2 -74.6(6) . .
N6 Cu3 S2 Cu2 168.4(5) . .
S3 Cu3 S2 Cu2 52.5(3) . .
Mo1 Cu3 S2 Cu2 59.6(2) . .
N4 Cu3 S2 Mo1 -134.2(5) . .
N6 Cu3 S2 Mo1 108.8(5) . .
S3 Cu3 S2 Mo1 -7.07(19) . .
O1 Mo1 S2 Cu2 119.8(7) . .
S3 Mo1 S2 Cu2 -116.21(18) . .
S1 Mo1 S2 Cu2 0.2(2) . .
Cu3 Mo1 S2 Cu2 -123.51(18) . .
Cu1 Mo1 S2 Cu2 -57.92(18) . .
O1 Mo1 S2 Cu3 -116.7(7) . .
S3 Mo1 S2 Cu3 7.3(2) . .
S1 Mo1 S2 Cu3 123.73(17) . .
Cu2 Mo1 S2 Cu3 123.51(18) . .
Cu1 Mo1 S2 Cu3 65.59(17) . .
O1 Mo1 S3 Cu1 -122.3(7) . .
S1 Mo1 S3 Cu1 -0.1(2) . .
S2 Mo1 S3 Cu1 116.33(17) . .
Cu2 Mo1 S3 Cu1 57.83(18) . .
Cu3 Mo1 S3 Cu1 123.55(17) . .
O1 Mo1 S3 Cu3 114.1(7) . .
S1 Mo1 S3 Cu3 -123.70(17) . .
S2 Mo1 S3 Cu3 -7.2(2) . .
Cu2 Mo1 S3 Cu3 -65.72(18) . .
Cu1 Mo1 S3 Cu3 -123.55(17) . .
N1 Cu1 S3 Mo1 -118.8(5) . .
S1 Cu1 S3 Mo1 0.14(19) . .
I1 Cu1 S3 Mo1 128.69(12) . .
N1 Cu1 S3 Cu3 -58.1(5) . .
S1 Cu1 S3 Cu3 60.8(3) . .
I1 Cu1 S3 Cu3 -170.66(16) . .
Mo1 Cu1 S3 Cu3 60.65(18) . .
N4 Cu3 S3 Mo1 141.2(5) . .
N6 Cu3 S3 Mo1 -110.9(5) . .
S2 Cu3 S3 Mo1 7.16(19) . .
N4 Cu3 S3 Cu1 79.8(5) . .
N6 Cu3 S3 Cu1 -172.3(5) . .
S2 Cu3 S3 Cu1 -54.2(3) . .
Mo1 Cu3 S3 Cu1 -61.40(18) . .
O2 Mo2 S4 Cu5 -121.7(5) . .
S6 Mo2 S4 Cu5 -1.6(2) . .
S5 Mo2 S4 Cu5 115.35(16) . .
Cu6 Mo2 S4 Cu5 114.11(16) . .
Cu4 Mo2 S4 Cu5 56.69(18) . .
O2 Mo2 S4 Cu6 124.2(5) . .
S6 Mo2 S4 Cu6 -115.68(17) . .
S5 Mo2 S4 Cu6 1.2(2) . .
Cu5 Mo2 S4 Cu6 -114.11(16) . .
Cu4 Mo2 S4 Cu6 -57.42(18) . .
N8 Cu5 S4 Mo2 -118.1(5) . .
S6 Cu5 S4 Mo2 1.54(19) . .
I2 Cu5 S4 Mo2 125.58(12) . .
N8 Cu5 S4 Cu6 -52.9(5) . .
S6 Cu5 S4 Cu6 66.7(2) . .
I2 Cu5 S4 Cu6 -169.27(15) . .
Mo2 Cu5 S4 Cu6 65.15(16) . .
N10 Cu6 S4 Mo2 -131.9(5) . .
N2 Cu6 S4 Mo2 120.7(5) 1_745 .
S5 Cu6 S4 Mo2 -1.2(2) . .
N10 Cu6 S4 Cu5 162.7(5) . .
N2 Cu6 S4 Cu5 55.3(6) 1_745 .
S5 Cu6 S4 Cu5 -66.6(2) . .
Mo2 Cu6 S4 Cu5 -65.39(16) . .
O2 Mo2 S5 Cu6 -124.3(6) . .
S6 Mo2 S5 Cu6 115.57(17) . .
S4 Mo2 S5 Cu6 -1.2(2) . .
Cu5 Mo2 S5 Cu6 57.20(17) . .
Cu4 Mo2 S5 Cu6 122.01(17) . .
O2 Mo2 S5 Cu4 113.7(6) . .
S6 Mo2 S5 Cu4 -6.4(2) . .
S4 Mo2 S5 Cu4 -123.25(16) . .
Cu6 Mo2 S5 Cu4 -122.01(17) . .
Cu5 Mo2 S5 Cu4 -64.82(17) . .
N10 Cu6 S5 Mo2 126.7(5) . .
N2 Cu6 S5 Mo2 -124.8(4) 1_745 .
S4 Cu6 S5 Mo2 1.2(2) . .
N10 Cu6 S5 Cu4 -171.9(5) . .
N2 Cu6 S5 Cu4 -63.3(5) 1_745 .
S4 Cu6 S5 Cu4 62.7(3) . .
Mo2 Cu6 S5 Cu4 61.44(17) . .
N7 Cu4 S5 Mo2 -105.2(4) . .
S6 Cu4 S5 Mo2 6.26(19) . .
I3 Cu4 S5 Mo2 141.28(13) . .
N7 Cu4 S5 Cu6 -166.4(4) . .
S6 Cu4 S5 Cu6 -54.9(3) . .
I3 Cu4 S5 Cu6 80.1(2) . .
Mo2 Cu4 S5 Cu6 -61.20(17) . .
O2 Mo2 S6 Cu5 123.0(6) . .
S4 Mo2 S6 Cu5 1.6(2) . .
S5 Mo2 S6 Cu5 -115.62(17) . .
Cu6 Mo2 S6 Cu5 -56.86(18) . .
Cu4 Mo2 S6 Cu5 -122.07(17) . .
O2 Mo2 S6 Cu4 -114.9(6) . .
S4 Mo2 S6 Cu4 123.63(16) . .
S5 Mo2 S6 Cu4 6.4(2) . .
Cu6 Mo2 S6 Cu4 65.20(17) . .
Cu5 Mo2 S6 Cu4 122.07(17) . .
N8 Cu5 S6 Mo2 119.5(4) . .
S4 Cu5 S6 Mo2 -1.54(19) . .
I2 Cu5 S6 Mo2 -127.14(12) . .
N8 Cu5 S6 Cu4 57.5(5) . .
S4 Cu5 S6 Cu4 -63.5(3) . .
I2 Cu5 S6 Cu4 170.90(17) . .
Mo2 Cu5 S6 Cu4 -61.96(18) . .
N7 Cu4 S6 Mo2 104.4(4) . .
S5 Cu4 S6 Mo2 -6.28(19) . .
I3 Cu4 S6 Mo2 -144.43(13) . .
N7 Cu4 S6 Cu5 166.4(4) . .
S5 Cu4 S6 Cu5 55.7(3) . .
I3 Cu4 S6 Cu5 -82.5(2) . .
Mo2 Cu4 S6 Cu5 61.95(18) . .
S3 Cu1 N1 C10 17.7(16) . .
S1 Cu1 N1 C10 -99.1(15) . .
I1 Cu1 N1 C10 138.9(15) . .
Mo1 Cu1 N1 C10 -41.3(17) . .
S3 Cu1 N1 C19 -162.5(12) . .
S1 Cu1 N1 C19 80.7(14) . .
I1 Cu1 N1 C19 -41.3(14) . .
Mo1 Cu1 N1 C19 138.5(12) . .
N9 Cu2 N3 C20 -139.6(15) 1_365 .
S1 Cu2 N3 C20 -23.5(16) . .
S2 Cu2 N3 C20 100.3(15) . .
Mo1 Cu2 N3 C20 32.0(18) . .
N9 Cu2 N3 C29 34.8(17) 1_365 .
S1 Cu2 N3 C29 150.9(16) . .
S2 Cu2 N3 C29 -85.4(17) . .
Mo1 Cu2 N3 C29 -153.6(15) . .
N6 Cu3 N4 C30 104.8(16) . .
S2 Cu3 N4 C30 -17.1(18) . .
S3 Cu3 N4 C30 -142.9(15) . .
Mo1 Cu3 N4 C30 -88.3(17) . .
N6 Cu3 N4 C39 -71.3(14) . .
S2 Cu3 N4 C39 166.8(11) . .
S3 Cu3 N4 C39 41.0(14) . .
Mo1 Cu3 N4 C39 95.6(15) . .
N4 Cu3 N6 C49 -15.0(18) . .
S2 Cu3 N6 C49 114.8(16) . .
S3 Cu3 N6 C49 -129.4(16) . .
Mo1 Cu3 N6 C49 173.9(15) . .
N4 Cu3 N6 C40 168.1(17) . .
S2 Cu3 N6 C40 -62.1(17) . .
S3 Cu3 N6 C40 53.7(17) . .
Mo1 Cu3 N6 C40 -3.0(18) . .
S6 Cu4 N7 C46 -68.2(13) . .
S5 Cu4 N7 C46 43.2(13) . .
I3 Cu4 N7 C46 170.6(12) . .
Mo2 Cu4 N7 C46 -12.5(14) . .
S6 Cu4 N7 C45 110.1(14) . .
S5 Cu4 N7 C45 -138.5(14) . .
I3 Cu4 N7 C45 -11.1(15) . .
Mo2 Cu4 N7 C45 165.8(13) . .
S4 Cu5 N8 C59 -48.9(16) . .
S6 Cu5 N8 C59 -166.6(15) . .
I2 Cu5 N8 C59 74.3(16) . .
Mo2 Cu5 N8 C59 -108.5(15) . .
S4 Cu5 N8 C50 125.8(12) . .
S6 Cu5 N8 C50 8.1(13) . .
I2 Cu5 N8 C50 -111.0(12) . .
Mo2 Cu5 N8 C50 66.2(13) . .
N2 Cu6 N10 C69 -36.0(18) 1_745 .
S4 Cu6 N10 C69 -156.3(16) . .
S5 Cu6 N10 C69 79.8(18) . .
Mo2 Cu6 N10 C69 145.8(15) . .
N2 Cu6 N10 C60 141.5(15) 1_745 .
S4 Cu6 N10 C60 21.3(16) . .
S5 Cu6 N10 C60 -102.6(15) . .
Mo2 Cu6 N10 C60 -36.6(18) . .
C19 N1 C10 C11 5(3) . .
Cu1 N1 C10 C11 -175.1(15) . .
N1 C10 C11 C12 -11(3) . .
C10 C11 C12 C18 11(3) . .
C10 C11 C12 C13 -176.5(18) . .
C11 C12 C13 C17 156(2) . .
C18 C12 C13 C17 -32(3) . .
C11 C12 C13 C14 -22(3) . .
C18 C12 C13 C14 149.8(18) . .
C17 C13 C14 C15 -2(2) . .
C12 C13 C14 C15 177.0(18) . .
C16 N2 C15 C14 1(3) . .
Cu6 N2 C15 C14 179.9(14) 1_365 .
C13 C14 C15 N2 0(3) . .
C15 N2 C16 C17 0(2) . .
Cu6 N2 C16 C17 -178.6(13) 1_365 .
N2 C16 C17 C13 -2(3) . .
C14 C13 C17 C16 3(3) . .
C12 C13 C17 C16 -175.7(16) . .
C11 C12 C18 C19 -6(3) . .
C13 C12 C18 C19 -178.2(15) . .
C10 N1 C19 C18 0(3) . .
Cu1 N1 C19 C18 179.8(12) . .
C12 C18 C19 N1 1(3) . .
C29 N3 C20 C21 8(3) . .
Cu2 N3 C20 C21 -177.7(16) . .
N3 C20 C21 C22 -7(3) . .
C20 C21 C22 C28 5(4) . .
C20 C21 C22 C62 179.6(17) . 1_474
C21 C22 C28 C29 -4(4) . .
C62 C22 C28 C29 -179(2) 1_474 .
C22 C28 C29 N3 5(4) . .
C20 N3 C29 C28 -7(4) . .
Cu2 N3 C29 C28 178(2) . .
C39 N4 C30 C31 -12(3) . .
Cu3 N4 C30 C31 171.6(15) . .
N4 C30 C31 C32 9(3) . .
C30 C31 C32 C38 -3(3) . .
C30 C31 C32 C33 179(2) . .
C31 C32 C33 C34 -41(3) . .
C38 C32 C33 C34 142(2) . .
C31 C32 C33 C37 148(3) . .
C38 C32 C33 C37 -29(4) . .
C37 C33 C34 C35 -4(5) . .
C32 C33 C34 C35 -175(3) . .
C33 C34 C35 N5 10(6) . .
C36 N5 C35 C34 -10(7) . .
C35 N5 C36 C37 4(8) . .
N5 C36 C37 C33 1(8) . .
C34 C33 C37 C36 -1(6) . .
C32 C33 C37 C36 170(4) . .
C31 C32 C38 C39 1(3) . .
C33 C32 C38 C39 177.9(19) . .
C32 C38 C39 N4 -5(3) . .
C30 N4 C39 C38 11(3) . .
Cu3 N4 C39 C38 -172.9(16) . .
C49 N6 C40 C41 -4(3) . .
Cu3 N6 C40 C41 173.5(19) . .
N6 C40 C41 C42 0(4) . .
C40 C41 C42 C48 1(3) . .
C40 C41 C42 C43 179.1(19) . .
C41 C42 C43 C44 19(2) . .
C48 C42 C43 C44 -162.8(19) . .
C41 C42 C43 C47 -158.4(19) . .
C48 C42 C43 C47 19.4(18) . .
C47 C43 C44 C45 2(2) . .
C42 C43 C44 C45 -176.4(15) . .
C46 N7 C45 C44 0(3) . .
Cu4 N7 C45 C44 -178.4(15) . .
C43 C44 C45 N7 -2(3) . .
C45 N7 C46 C47 2(2) . .
Cu4 N7 C46 C47 -179.3(12) . .
N7 C46 C47 C43 -2(2) . .
C44 C43 C47 C46 0(2) . .
C42 C43 C47 C46 178.3(12) . .
C41 C42 C48 C49 0(2) . .
C43 C42 C48 C49 -177.9(14) . .
C40 N6 C49 C48 5(3) . .
Cu3 N6 C49 C48 -171.9(15) . .
C42 C48 C49 N6 -4(3) . .
C59 N8 C50 C51 -4(3) . .
Cu5 N8 C50 C51 -178.6(13) . .
N8 C50 C51 C52 -5(3) . .
C50 C51 C52 C58 7(3) . .
C50 C51 C52 C53 -176.3(16) . .
C58 C52 C53 C57 -30(3) . .
C51 C52 C53 C57 153.3(17) . .
C58 C52 C53 C54 148.8(19) . .
C51 C52 C53 C54 -28(3) . .
C57 C53 C54 C55 1(2) . .
C52 C53 C54 C55 -178.6(15) . .
C56 N9 C55 C54 -4(3) . .
Cu2 N9 C55 C54 -178.4(14) 1_745 .
C53 C54 C55 N9 2(3) . .
C55 N9 C56 C57 3(3) . .
Cu2 N9 C56 C57 178.0(13) 1_745 .
N9 C56 C57 C53 -1(3) . .
C54 C53 C57 C56 -1(2) . .
C52 C53 C57 C56 178.3(16) . .
C51 C52 C58 C59 0(3) . .
C53 C52 C58 C59 -176.6(18) . .
C50 N8 C59 C58 11(3) . .
Cu5 N8 C59 C58 -174.3(15) . .
C52 C58 C59 N8 -9(3) . .
C69 N10 C60 C61 -1(3) . .
Cu6 N10 C60 C61 -178.8(16) . .
N10 C60 C61 C62 -2(3) . .
C60 C61 C62 C68 2(3) . .
C60 C61 C62 C22 -178.3(17) . 1_636
C61 C62 C68 C69 0(3) . .
C22 C62 C68 C69 -179.7(18) 1_636 .
C60 N10 C69 C68 3(3) . .
Cu6 N10 C69 C68 -179.0(17) . .
C62 C68 C69 N10 -3(3) . .
C05 N11 C01 C02 174(3) . .
C03 N11 C01 C02 -56(3) . .
C07 N11 C01 C02 60(3) . .
C01 N11 C03 C04 -56(3) . .
C05 N11 C03 C04 70(3) . .
C07 N11 C03 C04 -178(2) . .
C01 N11 C05 C06 167(3) . .
C03 N11 C05 C06 41(4) . .
C07 N11 C05 C06 -71(4) . .
C01 N11 C07 C08 71(3) . .
C05 N11 C07 C08 -48(3) . .
C03 N11 C07 C08 -170(2) . .
